data_1101058
loop_
_publ_author_name
'Mohammad Abul Haj'
'Miguel Quir\'os'
'Juan M. Salas'
'Ren\'e Faure'

_publ_section_title
;
Silver complexes with triazolopyrimidine ligands containing an exocyclic
oxygen atom: X-ray evidence for an unusual tautomeric form.
;
_journal_name_full 'Dalton Transactions'
_journal_page_first 1798
_journal_page_last 1801
_journal_paper_doi 10.1039/B100869M
_journal_year 2001
_chemical_formula_sum 'C10 H8 Ag2 N10 O8'
_chemical_formula_weight 612.00
_space_group_IT_number 14
_symmetry_cell_setting monoclinic
_symmetry_space_group_name_Hall '-P 2ybc'
_symmetry_space_group_name_H-M 'P 1 21/c 1'
_cell_angle_alpha 90.00
_cell_angle_beta 97.946(9)
_cell_angle_gamma 90.00
_cell_formula_units_Z 2
_cell_length_a 5.3881(7)
_cell_length_b 18.245(2)
_cell_length_c 8.7100(8)
_cell_measurement_temperature 293(2)
_cell_volume 848.04(17)
_diffrn_ambient_temperature 293(2)
_exptl_crystal_density_diffrn 2.397
_refine_diff_density_rms 0.370
_cod_original_sg_symbol_H-M 'P 21/c'
_cod_database_code 1101058

loop_
_symmetry_equiv_pos_as_xyz
'x, y, z'
'-x, y+1/2, -z+1/2'
'-x, -y, -z'
'x, -y-1/2, z-1/2'

loop_
_atom_site_label
_atom_site_type_symbol
_atom_site_fract_x
_atom_site_fract_y
_atom_site_fract_z
_atom_site_U_iso_or_equiv
_atom_site_adp_type
_atom_site_occupancy
_atom_site_symmetry_multiplicity
_atom_site_calc_flag
_atom_site_refinement_flags
_atom_site_disorder_assembly
_atom_site_disorder_group
Ag Ag 0.29425(11) 0.44307(3) 0.53102(5) 0.0399(2) Uani 1 1 d . . .
N1 N 0.2359(13) 0.5582(3) 0.9634(6) 0.0412(15) Uani 1 1 d . . .
C2 C 0.1781(14) 0.5113(4) 0.8489(7) 0.0362(15) Uani 1 1 d . . .
H2 H 0.0519 0.4766 0.8501 0.043 Uiso 1 1 d R . .
N3 N 0.3134(11) 0.5167(3) 0.7290(5) 0.0310(12) Uani 1 1 d . . .
C3A C 0.4730(14) 0.5717(3) 0.7723(6) 0.0300(13) Uani 1 1 d . . .
N4 N 0.6527(10) 0.6005(3) 0.6965(5) 0.0276(11) Uani 1 1 d . . .
C5 C 0.7867(13) 0.6559(3) 0.7662(6) 0.0319(14) Uani 1 1 d . . .
O5 O 0.9630(10) 0.6811(3) 0.6926(6) 0.0410(12) Uani 1 1 d D . .
H5 H 1.026(16) 0.718(3) 0.744(9) 0.049 Uiso 1 1 d D . .
C6 C 0.7410(15) 0.6833(4) 0.9146(7) 0.0386(15) Uani 1 1 d . . .
H6 H 0.8373 0.7217 0.9612 0.046 Uiso 1 1 d R . .
C7 C 0.5605(15) 0.6539(4) 0.9855(7) 0.0374(15) Uani 1 1 d . . .
H7 H 0.5274 0.6711 1.0811 0.045 Uiso 1 1 d R . .
N8 N 0.4274(11) 0.5978(3) 0.9125(5) 0.0313(11) Uani 1 1 d . . .
N1N N -0.1162(13) 0.3452(3) 0.6736(7) 0.0405(15) Uani 1 1 d . . .
O1N O 0.1175(11) 0.3400(3) 0.6919(7) 0.0473(13) Uani 1 1 d . . .
O2N O -0.2427(12) 0.2903(3) 0.7022(9) 0.0637(17) Uani 1 1 d . . .
O3N O -0.2144(13) 0.4032(4) 0.6279(10) 0.073(2) Uani 1 1 d . . .

loop_
_atom_site_aniso_label
_atom_site_aniso_U_11
_atom_site_aniso_U_22
_atom_site_aniso_U_33
_atom_site_aniso_U_23
_atom_site_aniso_U_13
_atom_site_aniso_U_12
Ag 0.0516(5) 0.0431(3) 0.0277(3) -0.00959(18) 0.0155(2) -0.0119(2)
N1 0.048(4) 0.051(3) 0.027(2) -0.003(2) 0.017(3) -0.004(3)
C2 0.036(4) 0.045(3) 0.030(3) -0.001(3) 0.012(3) 0.002(3)
N3 0.036(3) 0.034(2) 0.025(2) -0.0037(18) 0.012(2) 0.000(2)
C3A 0.038(4) 0.031(3) 0.022(2) 0.000(2) 0.007(2) 0.005(3)
N4 0.031(3) 0.028(2) 0.026(2) -0.0004(17) 0.012(2) 0.000(2)
C5 0.038(4) 0.035(3) 0.023(2) -0.001(2) 0.005(2) -0.001(3)
O5 0.046(3) 0.043(2) 0.036(2) -0.0041(19) 0.014(2) -0.014(2)
C6 0.049(5) 0.038(3) 0.028(3) -0.007(2) 0.001(3) -0.004(3)
C7 0.047(5) 0.043(3) 0.022(2) -0.007(2) 0.006(3) 0.002(3)
N8 0.033(3) 0.040(3) 0.022(2) -0.0038(19) 0.008(2) 0.002(2)
N1N 0.050(5) 0.036(3) 0.035(3) 0.002(2) 0.004(3) -0.007(3)
O1N 0.033(3) 0.051(3) 0.058(3) 0.005(2) 0.007(2) 0.000(2)
O2N 0.045(4) 0.055(3) 0.092(5) 0.011(3) 0.012(3) -0.009(3)
O3N 0.059(4) 0.047(3) 0.106(6) 0.015(3) -0.018(4) 0.012(3)

loop_
_geom_bond_atom_site_label_1
_geom_bond_atom_site_label_2
_geom_bond_distance
_geom_bond_site_symmetry_2
_geom_bond_publ_flag
Ag N3 2.177(5) . ?
Ag N4 2.190(5) 3_666 ?
Ag O1N 2.603(6) . ?
Ag O3N 2.763(7) 1_655 ?
Ag Ag 3.1393(11) 3_666 ?
N1 C2 1.318(9) . ?
N1 N8 1.382(8) . ?
C2 N3 1.358(8) . ?
N3 C3A 1.341(9) . ?
C3A N4 1.352(8) . ?
C3A N8 1.364(7) . ?
N4 C5 1.338(8) . ?
N4 Ag 2.190(5) 3_666 ?
C5 O5 1.301(8) . ?
C5 C6 1.439(8) . ?
C6 C7 1.335(11) . ?
C7 N8 1.356(8) . ?
N1N O3N 1.224(8) . ?
N1N O1N 1.251(9) . ?
N1N O2N 1.256(8) . ?
